data_7046621
loop_
_publ_author_name
'Wombacher, Tobias'
'Goddard, Richard'
'Lehmann, Christian W.'
'Schneider, J\"org J'

_publ_section_title
;
 Complete charge separation provoked by full cation encapsulation in the
 radical mono- and di-anions of 5,6:11,12-di-o-phenylene-tetracene.
;
_journal_issue 32
_journal_name_full 'Dalton transactions (Cambridge, England : 2003)'
_journal_page_first 10874
_journal_page_last 10883
_journal_paper_doi 10.1039/c8dt01285g
_journal_volume 47
_journal_year 2018
_chemical_formula_moiety 'C28 H40 K O10, C30 H16'
_chemical_formula_sum 'C58 H56 K O10'
_chemical_formula_weight 952.12
_chemical_name_systematic
;
(5,6:11,12-di-o-phenylenetetracene)-potassium-di(benzo-15-crown-5)
;
_chemical_properties_physical Air-sensitive,Moisture-sensitive,Heat-sensitive,Oxygen-sensitive
_space_group_crystal_system triclinic
_space_group_IT_number 2
_space_group_name_Hall '-P 1'
_space_group_name_H-M_alt 'P -1'
_symmetry_space_group_name_Hall '-P 1'
_symmetry_space_group_name_H-M 'P -1'
_atom_sites_solution_hydrogens geom
_atom_sites_solution_primary direct
_atom_sites_solution_secondary difmap
_audit_block_code Wombacher_8851_THF_100_K
_audit_creation_date 2018-01-23
_audit_creation_method SHELXL-2018/1
_audit_update_record
;
2018-01-30 deposited with the CCDC.
2018-05-25 downloaded from the CCDC.
;
_cell_angle_alpha 82.9084(10)
_cell_angle_beta 80.2410(9)
_cell_angle_gamma 76.9312(10)
_cell_formula_units_Z 2
_cell_length_a 11.0923(3)
_cell_length_b 13.0606(3)
_cell_length_c 16.7307(4)
_cell_measurement_reflns_used 9949
_cell_measurement_temperature 100(2)
_cell_measurement_theta_max 66.8199
_cell_measurement_theta_min 2.6904
_cell_volume 2317.70(10)
_computing_cell_refinement 'SAINT software (Bruker AXS, 2004)'
_computing_data_collection 'APEX2 (Bruker AXS, 2005-2013)'
_computing_data_reduction 'SAINT software (Bruker AXS, 2004)'
_computing_molecular_graphics 'DIAMOND (Crystal Impact GbR, 1997-2012)'
_computing_structure_refinement 'SHELXL (G. M. Sheldrick, 2018)'
_computing_structure_solution 'SHELXS (G. M. Sheldrick, 2013)'
_diffrn_ambient_temperature 100(2)
_diffrn_detector_area_resol_mean 66.67
_diffrn_measured_fraction_theta_full 0.963
_diffrn_measured_fraction_theta_max 0.963
_diffrn_measurement_device_type 'Bruker AXS X8 Proteum'
_diffrn_measurement_method 'CCD \f- and \w-scans'
_diffrn_radiation_monochromator 'MONTEL graded multilayer optic'
_diffrn_radiation_type Cu-K\a
_diffrn_radiation_wavelength 1.54178
_diffrn_reflns_av_R_equivalents 0.0358
_diffrn_reflns_av_unetI/netI 0.0220
_diffrn_reflns_Laue_measured_fraction_full 0.963
_diffrn_reflns_Laue_measured_fraction_max 0.963
_diffrn_reflns_limit_h_max 13
_diffrn_reflns_limit_h_min -13
_diffrn_reflns_limit_k_max 15
_diffrn_reflns_limit_k_min -15
_diffrn_reflns_limit_l_max 19
_diffrn_reflns_limit_l_min -19
_diffrn_reflns_number 55453
_diffrn_reflns_point_group_measured_fraction_full 0.963
_diffrn_reflns_point_group_measured_fraction_max 0.963
_diffrn_reflns_theta_full 67.489
_diffrn_reflns_theta_max 67.489
_diffrn_reflns_theta_min 2.690
_diffrn_source '0.2 x 2mm^2^ focus rotating anode'
_exptl_absorpt_coefficient_mu 1.527
_exptl_absorpt_correction_T_max 0.91280
_exptl_absorpt_correction_T_min 0.77995
_exptl_absorpt_correction_type gaussian
_exptl_absorpt_process_details 'SADABS (Bruker AXS, 2012)'
_exptl_crystal_colour dark-green
_exptl_crystal_density_diffrn 1.364
_exptl_crystal_description prism
_exptl_crystal_F_000 1006
_exptl_crystal_recrystallization_method 'Re-crystallisation from solvent: tetrahydrofuran'
_exptl_crystal_size_max 0.234
_exptl_crystal_size_mid 0.194
_exptl_crystal_size_min 0.07
_refine_diff_density_max 0.178
_refine_diff_density_min -0.262
_refine_diff_density_rms 0.043
_refine_ls_extinction_method none
_refine_ls_goodness_of_fit_ref 0.969
_refine_ls_hydrogen_treatment constr
_refine_ls_matrix_type full
_refine_ls_number_parameters 622
_refine_ls_number_reflns 8049
_refine_ls_number_restraints 0
_refine_ls_restrained_S_all 0.969
_refine_ls_R_factor_all 0.0368
_refine_ls_R_factor_gt 0.0319
_refine_ls_shift/su_max 0.000
_refine_ls_shift/su_mean 0.000
_refine_ls_structure_factor_coef Fsqd
_refine_ls_weighting_details 'w=1/[\s^2^(Fo^2^)+(0.0354P)^2^+1.3233P] where P=(Fo^2^+2Fc^2^)/3'
_refine_ls_weighting_scheme calc
_refine_ls_wR_factor_gt 0.0754
_refine_ls_wR_factor_ref 0.0788
_reflns_Friedel_coverage 0.000
_reflns_number_gt 7238
_reflns_number_total 8049
_reflns_threshold_expression 'I > 2\s(I)'
_cod_data_source_file c8dt01285g2.cif
_cod_data_source_block 1
_cod_depositor_comments 'Adding full bibliography for 7046621--7046622.cif.'
_cod_database_code 7046621
_shelx_shelxl_version_number 2018/1
_shelx_space_group_comment
;
The symmetry employed for this shelxl refinement is uniquely defined
by the following loop, which should always be used as a source of
symmetry information in preference to the above space-group names.
They are only intended as comments.
;
_shelx_estimated_absorpt_t_min 0.716
_shelx_estimated_absorpt_t_max 0.901

loop_
_space_group_symop_operation_xyz
'x, y, z'
'-x, -y, -z'

loop_
_atom_site_label
_atom_site_type_symbol
_atom_site_fract_x
_atom_site_fract_y
_atom_site_fract_z
_atom_site_U_iso_or_equiv
_atom_site_adp_type
_atom_site_occupancy
_atom_site_site_symmetry_order
_atom_site_calc_flag
_atom_site_refinement_flags_posn
_atom_site_refinement_flags_adp
_atom_site_refinement_flags_occupancy
C1 C 0.40041(13) 0.85387(13) 0.04211(9) 0.0261(3) Uani 1 1 d . . .
H1A H 0.476820 0.834193 0.068524 0.031 Uiso 1 1 calc R U .
H1B H 0.401165 0.921835 0.008678 0.031 Uiso 1 1 calc R U .
C2 C 0.39583(15) 0.77008(13) -0.00987(9) 0.0286(3) Uani 1 1 d . . .
H2A H 0.317998 0.789367 -0.034777 0.034 Uiso 1 1 calc R U .
H2B H 0.467899 0.763383 -0.054200 0.034 Uiso 1 1 calc R U .
C3 C 0.35915(14) 0.59541(13) 0.00220(9) 0.0281(3) Uani 1 1 d . . .
H3A H 0.390977 0.524416 0.028363 0.034 Uiso 1 1 calc R U .
H3B H 0.395772 0.596757 -0.056061 0.034 Uiso 1 1 calc R U .
C4 C 0.21871(14) 0.61368(13) 0.00889(9) 0.0266(3) Uani 1 1 d . . .
H4A H 0.184526 0.686589 -0.012787 0.032 Uiso 1 1 calc R U .
H4B H 0.195506 0.564031 -0.023063 0.032 Uiso 1 1 calc R U .
C5 C 0.03541(13) 0.62189(12) 0.10469(9) 0.0255(3) Uani 1 1 d . . .
H5A H 0.003574 0.574915 0.075026 0.031 Uiso 1 1 calc R U .
H5B H 0.004579 0.695783 0.083634 0.031 Uiso 1 1 calc R U .
C6 C -0.01043(14) 0.60690(12) 0.19460(9) 0.0243(3) Uani 1 1 d . . .
H6A H -0.101870 0.611171 0.202527 0.029 Uiso 1 1 calc R U .
H6B H 0.029410 0.535297 0.215808 0.029 Uiso 1 1 calc R U .
C7 C -0.06927(13) 0.78261(11) 0.23342(9) 0.0231(3) Uani 1 1 d . . .
H7A H -0.151290 0.779150 0.266676 0.028 Uiso 1 1 calc R U .
H7B H -0.082264 0.801579 0.175905 0.028 Uiso 1 1 calc R U .
C8 C -0.01485(13) 0.86410(12) 0.26184(9) 0.0230(3) Uani 1 1 d . . .
H8A H -0.072269 0.934064 0.258492 0.028 Uiso 1 1 calc R U .
H8B H 0.000735 0.844979 0.318870 0.028 Uiso 1 1 calc R U .
C9 C 0.16011(13) 0.94566(11) 0.21032(9) 0.0224(3) Uani 1 1 d . . .
C10 C 0.12563(15) 1.02280(12) 0.26416(10) 0.0285(3) Uani 1 1 d . . .
H10 H 0.053374 1.024146 0.304007 0.034 Uiso 1 1 calc R U .
C11 C 0.19754(16) 1.09872(13) 0.25970(11) 0.0346(4) Uani 1 1 d . . .
H11 H 0.174011 1.152136 0.296466 0.042 Uiso 1 1 calc R U .
C12 C 0.30221(16) 1.09651(13) 0.20234(11) 0.0351(4) Uani 1 1 d . . .
H12 H 0.350853 1.148386 0.199802 0.042 Uiso 1 1 calc R U .
C13 C 0.33772(15) 1.01904(12) 0.14789(10) 0.0291(4) Uani 1 1 d . . .
H13 H 0.410366 1.017979 0.108415 0.035 Uiso 1 1 calc R U .
C14 C 0.26708(13) 0.94377(11) 0.15142(9) 0.0222(3) Uani 1 1 d . . .
C15 C 0.14492(13) 0.53519(12) 0.40127(9) 0.0234(3) Uani 1 1 d . . .
H15A H 0.064826 0.560639 0.379408 0.028 Uiso 1 1 calc R U .
H15B H 0.126621 0.521844 0.461179 0.028 Uiso 1 1 calc R U .
C16 C 0.21710(15) 0.43684(12) 0.36438(9) 0.0251(3) Uani 1 1 d . . .
H16A H 0.299068 0.414197 0.384168 0.030 Uiso 1 1 calc R U .
H16B H 0.170494 0.379402 0.380209 0.030 Uiso 1 1 calc R U .
C17 C 0.32868(15) 0.37919(12) 0.23815(10) 0.0284(3) Uani 1 1 d . . .
H17A H 0.317705 0.384009 0.180206 0.034 Uiso 1 1 calc R U .
H17B H 0.316499 0.308848 0.263234 0.034 Uiso 1 1 calc R U .
C18 C 0.46035(15) 0.38834(12) 0.24273(10) 0.0273(3) Uani 1 1 d . . .
H18A H 0.471932 0.386639 0.300302 0.033 Uiso 1 1 calc R U .
H18B H 0.520886 0.328385 0.218245 0.033 Uiso 1 1 calc R U .
C19 C 0.60011(13) 0.50387(12) 0.20904(9) 0.0256(3) Uani 1 1 d . . .
H19A H 0.667955 0.446068 0.187901 0.031 Uiso 1 1 calc R U .
H19B H 0.604328 0.506514 0.267366 0.031 Uiso 1 1 calc R U .
C20 C 0.61569(13) 0.60741(12) 0.16234(9) 0.0252(3) Uani 1 1 d . . .
H20A H 0.702958 0.615005 0.160461 0.030 Uiso 1 1 calc R U .
H20B H 0.601406 0.606330 0.105648 0.030 Uiso 1 1 calc R U .
C21 C 0.57227(13) 0.72655(12) 0.26585(9) 0.0232(3) Uani 1 1 d . . .
H21A H 0.641805 0.764014 0.247947 0.028 Uiso 1 1 calc R U .
H21B H 0.602527 0.662743 0.301418 0.028 Uiso 1 1 calc R U .
C22 C 0.46415(13) 0.79693(11) 0.31180(9) 0.0228(3) Uani 1 1 d . . .
H22A H 0.489912 0.820687 0.359057 0.027 Uiso 1 1 calc R U .
H22B H 0.431040 0.859751 0.276198 0.027 Uiso 1 1 calc R U .
C23 C 0.26887(13) 0.77300(11) 0.39205(8) 0.0208(3) Uani 1 1 d . . .
C24 C 0.24361(15) 0.86995(12) 0.42350(9) 0.0270(3) Uani 1 1 d . . .
H24 H 0.300350 0.916078 0.408601 0.032 Uiso 1 1 calc R U .
C25 C 0.13356(16) 0.89916(13) 0.47748(10) 0.0324(4) Uani 1 1 d . . .
H25 H 0.115990 0.965228 0.499905 0.039 Uiso 1 1 calc R U .
C26 C 0.05076(15) 0.83342(13) 0.49836(9) 0.0316(4) Uani 1 1 d . . .
H26 H -0.024283 0.854819 0.534498 0.038 Uiso 1 1 calc R U .
C27 C 0.07549(14) 0.73538(13) 0.46711(9) 0.0257(3) Uani 1 1 d . . .
H27 H 0.017894 0.689967 0.481807 0.031 Uiso 1 1 calc R U .
C28 C 0.18489(13) 0.70517(11) 0.41450(8) 0.0203(3) Uani 1 1 d . . .
C29A C -0.02321(15) 0.95867(14) -0.00952(9) 0.0176(6) Uiso 0.885(7) 1 d . . P
C29B C 0.0472(13) 0.9910(10) -0.0291(8) 0.018(5) Uiso 0.115(7) 1 d . . P
C30 C 0.03889(14) 0.89703(11) -0.07341(8) 0.0215(3) Uani 1 1 d . . .
C31 C -0.04030(13) 0.82113(12) -0.07032(9) 0.0229(3) Uani 1 1 d . . .
C32 C -0.03015(14) 0.73555(12) -0.11513(9) 0.0246(3) Uani 1 1 d . . .
H32 H 0.038060 0.720025 -0.157610 0.029 Uiso 1 1 calc R U .
C33 C -0.11845(14) 0.67297(12) -0.09838(9) 0.0275(3) Uani 1 1 d . . .
H33 H -0.110262 0.614976 -0.129458 0.033 Uiso 1 1 calc R U .
C34 C -0.21922(15) 0.69436(12) -0.03630(9) 0.0271(3) Uani 1 1 d . . .
H34 H -0.279632 0.651293 -0.025755 0.033 Uiso 1 1 calc R U .
C35 C -0.23192(14) 0.77835(12) 0.01032(9) 0.0248(3) Uani 1 1 d . . .
H35 H -0.300369 0.791737 0.052926 0.030 Uiso 1 1 calc R U .
C36 C -0.14512(13) 0.84278(12) -0.00506(8) 0.0224(3) Uani 1 1 d . . .
C37 C -0.13381(13) 0.93316(11) 0.03480(9) 0.0210(3) Uani 1 1 d . . .
C38 C -0.19978(14) 0.99208(11) 0.10078(9) 0.0227(3) Uani 1 1 d . . .
C39 C -0.30963(14) 0.96995(11) 0.14987(9) 0.0243(3) Uani 1 1 d . . .
H39 H -0.343158 0.913943 0.137506 0.029 Uiso 1 1 calc R U .
C40 C -0.36961(15) 1.02598(12) 0.21448(10) 0.0281(3) Uani 1 1 d . . .
H40 H -0.442240 1.007697 0.246527 0.034 Uiso 1 1 calc R U .
C41 C -0.32346(15) 1.11063(12) 0.23327(10) 0.0275(3) Uani 1 1 d . . .
H41 H -0.365363 1.150108 0.277657 0.033 Uiso 1 1 calc R U .
C42 C -0.21766(14) 1.13601(12) 0.18728(9) 0.0244(3) Uani 1 1 d . . .
H42 H -0.188322 1.193813 0.200589 0.029 Uiso 1 1 calc R U .
C43 C -0.15066(14) 1.07982(11) 0.12105(9) 0.0226(3) Uani 1 1 d . . .
C44 C 0.52256(13) 0.54558(11) 0.49765(8) 0.0185(3) Uani 1 1 d . . .
C45 C 0.45472(13) 0.63465(11) 0.53615(8) 0.0183(3) Uani 1 1 d . . .
C46 C 0.53540(13) 0.71152(11) 0.51520(8) 0.0189(3) Uani 1 1 d . . .
C47 C 0.52250(14) 0.81475(12) 0.53447(9) 0.0233(3) Uani 1 1 d . . .
H47 H 0.448820 0.847691 0.567335 0.028 Uiso 1 1 calc R U .
C48 C 0.61746(15) 0.86952(12) 0.50560(10) 0.0286(3) Uani 1 1 d . . .
H48 H 0.607929 0.939786 0.519008 0.034 Uiso 1 1 calc R U .
C49 C 0.72604(14) 0.82284(12) 0.45743(10) 0.0274(3) Uani 1 1 d . . .
H49 H 0.789739 0.861537 0.438195 0.033 Uiso 1 1 calc R U .
C50 C 0.74230(13) 0.72004(12) 0.43712(9) 0.0224(3) Uani 1 1 d . . .
H50 H 0.817134 0.688690 0.404503 0.027 Uiso 1 1 calc R U .
C51 C 0.64871(13) 0.66276(11) 0.46462(8) 0.0191(3) Uani 1 1 d . . .
C52 C 0.63908(13) 0.55580(11) 0.45341(8) 0.0185(3) Uani 1 1 d . . .
C53 C 0.71271(13) 0.46760(11) 0.41204(8) 0.0185(3) Uani 1 1 d . . .
C54 C 0.83081(13) 0.46954(12) 0.36458(8) 0.0210(3) Uani 1 1 d . . .
H54 H 0.862377 0.532259 0.359224 0.025 Uiso 1 1 calc R U .
C55 C 0.90148(13) 0.38404(12) 0.32598(9) 0.0235(3) Uani 1 1 d . . .
H55 H 0.980511 0.388289 0.294879 0.028 Uiso 1 1 calc R U .
C56 C 0.85719(14) 0.29078(12) 0.33241(9) 0.0228(3) Uani 1 1 d . . .
H56 H 0.906449 0.231444 0.306208 0.027 Uiso 1 1 calc R U .
C57 C 0.74211(13) 0.28520(12) 0.37678(8) 0.0212(3) Uani 1 1 d . . .
H57 H 0.713160 0.221478 0.380026 0.025 Uiso 1 1 calc R U .
C58 C 0.66542(13) 0.37032(11) 0.41763(8) 0.0189(3) Uani 1 1 d . . .
K1 K 0.28207(3) 0.66518(2) 0.20706(2) 0.01799(8) Uani 1 1 d . . .
O1 O 0.29148(9) 0.86293(8) 0.10203(6) 0.0235(2) Uani 1 1 d . . .
O2 O 0.39967(9) 0.67194(8) 0.03910(6) 0.0243(2) Uani 1 1 d . . .
O3 O 0.16897(9) 0.59737(8) 0.09251(6) 0.0234(2) Uani 1 1 d . . .
O4 O 0.01487(9) 0.68241(8) 0.24100(6) 0.0212(2) Uani 1 1 d . . .
O5 O 0.09993(9) 0.86564(8) 0.20845(6) 0.0251(2) Uani 1 1 d . . .
O6 O 0.22209(9) 0.61101(8) 0.37999(6) 0.0214(2) Uani 1 1 d . . .
O7 O 0.23518(9) 0.45817(8) 0.27777(6) 0.0231(2) Uani 1 1 d . . .
O8 O 0.48144(9) 0.48520(8) 0.19973(6) 0.0230(2) Uani 1 1 d . . .
O9 O 0.53256(9) 0.69704(8) 0.19656(6) 0.0222(2) Uani 1 1 d . . .
O10 O 0.37175(9) 0.73445(8) 0.33830(6) 0.0224(2) Uani 1 1 d . . .

loop_
_atom_site_aniso_label
_atom_site_aniso_U_11
_atom_site_aniso_U_22
_atom_site_aniso_U_33
_atom_site_aniso_U_23
_atom_site_aniso_U_13
_atom_site_aniso_U_12
C1 0.0193(7) 0.0331(8) 0.0241(8) 0.0073(6) -0.0013(6) -0.0081(7)
C2 0.0265(8) 0.0365(9) 0.0192(7) 0.0060(6) -0.0035(6) -0.0039(7)
C3 0.0278(8) 0.0331(9) 0.0217(8) -0.0076(6) -0.0051(6) 0.0008(7)
C4 0.0280(8) 0.0319(8) 0.0203(7) -0.0056(6) -0.0081(6) -0.0016(7)
C5 0.0203(7) 0.0295(8) 0.0290(8) -0.0006(6) -0.0109(6) -0.0053(6)
C6 0.0215(7) 0.0236(8) 0.0304(8) 0.0030(6) -0.0089(6) -0.0090(6)
C7 0.0164(7) 0.0245(8) 0.0249(8) 0.0049(6) -0.0032(6) -0.0006(6)
C8 0.0186(7) 0.0238(7) 0.0223(7) 0.0018(6) 0.0004(6) 0.0001(6)
C9 0.0234(7) 0.0161(7) 0.0280(8) 0.0033(6) -0.0089(6) -0.0035(6)
C10 0.0309(8) 0.0214(8) 0.0320(8) -0.0012(6) -0.0098(7) -0.0001(7)
C11 0.0405(10) 0.0207(8) 0.0459(10) -0.0055(7) -0.0197(8) -0.0018(7)
C12 0.0356(9) 0.0198(8) 0.0548(11) 0.0012(7) -0.0202(8) -0.0085(7)
C13 0.0246(8) 0.0241(8) 0.0401(9) 0.0077(7) -0.0119(7) -0.0085(7)
C14 0.0225(7) 0.0172(7) 0.0270(8) 0.0042(6) -0.0103(6) -0.0027(6)
C15 0.0208(7) 0.0293(8) 0.0226(7) 0.0042(6) -0.0046(6) -0.0127(7)
C16 0.0303(8) 0.0254(8) 0.0221(8) 0.0065(6) -0.0090(6) -0.0115(7)
C17 0.0388(9) 0.0203(7) 0.0290(8) -0.0047(6) -0.0093(7) -0.0075(7)
C18 0.0337(8) 0.0185(7) 0.0274(8) -0.0011(6) -0.0079(7) 0.0013(7)
C19 0.0196(7) 0.0323(8) 0.0244(8) -0.0040(6) -0.0086(6) 0.0006(6)
C20 0.0168(7) 0.0379(9) 0.0200(7) -0.0028(6) -0.0025(6) -0.0037(7)
C21 0.0211(7) 0.0308(8) 0.0218(7) 0.0027(6) -0.0083(6) -0.0125(6)
C22 0.0256(7) 0.0226(7) 0.0245(7) 0.0038(6) -0.0094(6) -0.0128(6)
C23 0.0216(7) 0.0214(7) 0.0186(7) -0.0002(6) -0.0061(6) -0.0013(6)
C24 0.0310(8) 0.0216(8) 0.0286(8) -0.0011(6) -0.0108(7) -0.0016(7)
C25 0.0374(9) 0.0265(8) 0.0294(8) -0.0074(7) -0.0114(7) 0.0090(7)
C26 0.0270(8) 0.0371(9) 0.0240(8) -0.0034(7) -0.0047(6) 0.0085(7)
C27 0.0210(7) 0.0340(9) 0.0195(7) 0.0019(6) -0.0046(6) -0.0011(7)
C28 0.0207(7) 0.0230(7) 0.0169(7) -0.0006(6) -0.0070(5) -0.0016(6)
C30 0.0266(7) 0.0185(7) 0.0180(7) -0.0013(5) -0.0095(6) 0.0025(6)
C31 0.0207(7) 0.0262(8) 0.0189(7) 0.0049(6) -0.0055(6) -0.0007(6)
C32 0.0252(7) 0.0274(8) 0.0187(7) 0.0006(6) -0.0038(6) -0.0012(7)
C33 0.0306(8) 0.0279(8) 0.0240(8) -0.0009(6) -0.0063(6) -0.0049(7)
C34 0.0274(8) 0.0273(8) 0.0269(8) 0.0014(6) -0.0056(6) -0.0070(7)
C35 0.0211(7) 0.0275(8) 0.0233(8) 0.0037(6) -0.0039(6) -0.0026(6)
C36 0.0205(7) 0.0250(8) 0.0180(7) 0.0040(6) -0.0052(6) 0.0018(6)
C37 0.0168(7) 0.0221(7) 0.0242(7) 0.0079(6) -0.0080(6) -0.0057(6)
C38 0.0259(7) 0.0165(7) 0.0280(8) 0.0049(6) -0.0162(6) -0.0042(6)
C39 0.0272(8) 0.0192(7) 0.0290(8) -0.0008(6) -0.0120(6) -0.0047(6)
C40 0.0263(8) 0.0262(8) 0.0336(9) 0.0007(7) -0.0090(7) -0.0076(7)
C41 0.0314(8) 0.0239(8) 0.0279(8) -0.0034(6) -0.0102(7) -0.0022(7)
C42 0.0282(8) 0.0192(7) 0.0287(8) 0.0020(6) -0.0123(6) -0.0069(6)
C43 0.0284(8) 0.0153(7) 0.0265(8) 0.0026(6) -0.0161(6) -0.0028(6)
C44 0.0192(7) 0.0214(7) 0.0161(7) 0.0022(5) -0.0069(5) -0.0054(6)
C45 0.0203(7) 0.0201(7) 0.0150(7) 0.0008(5) -0.0064(5) -0.0041(6)
C46 0.0189(7) 0.0228(7) 0.0160(7) 0.0012(5) -0.0062(5) -0.0053(6)
C47 0.0229(7) 0.0240(8) 0.0234(7) -0.0027(6) -0.0032(6) -0.0058(6)
C48 0.0303(8) 0.0232(8) 0.0347(9) -0.0038(7) -0.0050(7) -0.0093(7)
C49 0.0247(8) 0.0284(8) 0.0319(8) -0.0010(7) -0.0028(6) -0.0133(7)
C50 0.0202(7) 0.0261(8) 0.0217(7) 0.0008(6) -0.0042(6) -0.0070(6)
C51 0.0187(7) 0.0236(7) 0.0157(7) 0.0021(5) -0.0067(5) -0.0053(6)
C52 0.0181(7) 0.0234(7) 0.0149(7) 0.0025(5) -0.0060(5) -0.0057(6)
C53 0.0202(7) 0.0224(7) 0.0148(7) 0.0032(5) -0.0079(5) -0.0067(6)
C54 0.0217(7) 0.0242(7) 0.0187(7) 0.0016(6) -0.0051(6) -0.0082(6)
C55 0.0202(7) 0.0303(8) 0.0198(7) 0.0004(6) -0.0028(6) -0.0066(6)
C56 0.0238(7) 0.0256(8) 0.0187(7) -0.0024(6) -0.0047(6) -0.0034(6)
C57 0.0232(7) 0.0234(7) 0.0188(7) 0.0005(6) -0.0071(6) -0.0072(6)
C58 0.0207(7) 0.0219(7) 0.0154(7) 0.0021(5) -0.0074(5) -0.0055(6)
K1 0.01657(14) 0.01963(15) 0.01814(15) 0.00033(11) -0.00493(11) -0.00386(12)
O1 0.0196(5) 0.0241(5) 0.0267(5) -0.0001(4) -0.0007(4) -0.0078(4)
O2 0.0236(5) 0.0292(6) 0.0195(5) -0.0002(4) -0.0066(4) -0.0025(4)
O3 0.0203(5) 0.0276(5) 0.0229(5) -0.0010(4) -0.0079(4) -0.0030(4)
O4 0.0192(5) 0.0202(5) 0.0244(5) 0.0035(4) -0.0075(4) -0.0043(4)
O5 0.0225(5) 0.0213(5) 0.0307(6) -0.0036(4) 0.0039(4) -0.0080(4)
O6 0.0204(5) 0.0232(5) 0.0223(5) -0.0030(4) -0.0004(4) -0.0092(4)
O7 0.0280(5) 0.0228(5) 0.0204(5) 0.0001(4) -0.0083(4) -0.0067(4)
O8 0.0222(5) 0.0237(5) 0.0227(5) -0.0002(4) -0.0083(4) -0.0015(4)
O9 0.0197(5) 0.0292(6) 0.0187(5) 0.0009(4) -0.0069(4) -0.0055(4)
O10 0.0223(5) 0.0219(5) 0.0245(5) -0.0040(4) -0.0002(4) -0.0094(4)

loop_
_atom_type_symbol
_atom_type_description
_atom_type_scat_dispersion_real
_atom_type_scat_dispersion_imag
_atom_type_scat_source
C C 0.0181 0.0091 'International Tables Vol C Tables 4.2.6.8 and 6.1.1.4'
H H 0.0000 0.0000 'International Tables Vol C Tables 4.2.6.8 and 6.1.1.4'
K K 0.3868 1.0657 'International Tables Vol C Tables 4.2.6.8 and 6.1.1.4'
O O 0.0492 0.0322 'International Tables Vol C Tables 4.2.6.8 and 6.1.1.4'

loop_
_exptl_crystal_face_index_h
_exptl_crystal_face_index_k
_exptl_crystal_face_index_l
_exptl_crystal_face_perp_dist
0.00 -1.00 -1.00 0.0350
0.00 1.00 1.00 0.0350
1.00 1.00 0.00 0.0800
-1.00 -1.00 0.00 0.0800
-1.00 2.00 -2.00 0.1000
-1.00 0.00 -1.00 0.0900
1.00 -2.00 2.00 0.0900
1.00 0.00 1.00 0.1000

loop_
_geom_angle_atom_site_label_1
_geom_angle_atom_site_label_2
_geom_angle_atom_site_label_3
_geom_angle
_geom_angle_site_symmetry_1
_geom_angle_site_symmetry_3
O1 C1 C2 106.95(12) . .
O2 C2 C1 109.30(12) . .
O2 C3 C4 113.08(12) . .
O3 C4 C3 108.15(12) . .
O3 C5 C6 108.57(11) . .
O4 C6 C5 113.97(12) . .
O4 C7 C8 108.96(11) . .
O5 C8 C7 105.46(11) . .
O5 C9 C10 125.93(14) . .
O5 C9 C14 113.93(13) . .
C10 C9 C14 120.13(14) . .
C9 C10 C11 119.58(16) . .
C12 C11 C10 120.20(16) . .
C11 C12 C13 120.62(15) . .
C14 C13 C12 119.75(16) . .
O1 C14 C13 125.89(14) . .
O1 C14 C9 114.39(12) . .
C13 C14 C9 119.71(14) . .
O6 C15 C16 106.15(11) . .
O7 C16 C15 108.56(12) . .
O7 C17 C18 113.54(12) . .
O8 C18 C17 108.71(12) . .
O8 C19 C20 108.43(11) . .
O9 C20 C19 113.57(12) . .
O9 C21 C22 108.93(11) . .
O10 C22 C21 105.65(11) . .
O10 C23 C24 125.60(14) . .
O10 C23 C28 114.26(12) . .
C24 C23 C28 120.14(14) . .
O10 C23 K1 51.36(6) . .
C24 C23 K1 140.07(10) . .
C28 C23 K1 78.47(8) . .
C23 C24 C25 119.14(15) . .
C26 C25 C24 120.62(15) . .
C25 C26 C27 120.69(15) . .
C28 C27 C26 119.13(15) . .
O6 C28 C27 125.53(14) . .
O6 C28 C23 114.20(12) . .
C27 C28 C23 120.28(14) . .
O6 C28 K1 52.24(6) . .
C27 C28 K1 139.13(10) . .
C23 C28 K1 78.57(8) . .
C29B C29A C29B 86.4(13) 2_575 .
C29B C29A C30 165.0(9) 2_575 .
C29B C29A C30 78.6(8) . .
C29A C29A C30 121.21(19) 2_575 .
C29B C29A C37 77.4(9) 2_575 .
C29B C29A C37 163.8(9) . .
C29A C29A C37 121.12(19) 2_575 .
C30 C29A C37 117.67(16) . .
C29A C29B C29A 93.6(13) 2_575 .
C29A C29B C29B 47.4(9) 2_575 2_575
C29A C29B C29B 46.2(9) . 2_575
C29A C29B C37 65.2(8) 2_575 2_575
C29A C29B C37 158.8(13) . 2_575
C29B C29B C37 112.6(14) 2_575 2_575
C29A C29B C30 157.3(14) 2_575 .
C29A C29B C30 63.7(7) . .
C29B C29B C30 109.9(14) 2_575 .
C37 C29B C30 137.5(10) 2_575 .
C29A C29B C38 111.9(11) 2_575 2_575
C29A C29B C38 154.5(12) . 2_575
C29B C29B C38 159.3(15) 2_575 2_575
C37 C29B C38 46.7(4) 2_575 2_575
C30 C29B C38 90.8(7) . 2_575
C29A C29B C43 156.3(13) 2_575 2_575
C29A C29B C43 110.1(10) . 2_575
C29B C29B C43 156.3(15) 2_575 2_575
C37 C29B C43 91.1(7) 2_575 2_575
C30 C29B C43 46.4(4) . 2_575
C29A C30 C43 120.06(14) . 2_575
C29A C30 C31 102.23(13) . .
C43 C30 C31 137.71(13) 2_575 .
C43 C30 C29B 82.3(5) 2_575 .
C31 C30 C29B 140.0(5) . .
C32 C31 C36 118.61(14) . .
C32 C31 C30 132.17(14) . .
C36 C31 C30 109.19(13) . .
C33 C32 C31 120.71(14) . .
C32 C33 C34 120.56(15) . .
C35 C34 C33 120.45(15) . .
C36 C35 C34 120.41(14) . .
C35 C36 C31 119.26(14) . .
C35 C36 C37 131.90(13) . .
C31 C36 C37 108.82(13) . .
C29A C37 C38 120.10(14) . .
C29A C37 C36 102.09(13) . .
C38 C37 C36 137.79(13) . .
C38 C37 C29B 82.7(5) . 2_575
C36 C37 C29B 139.5(5) . 2_575
C39 C38 C37 123.77(13) . .
C39 C38 C43 117.38(14) . .
C37 C38 C43 118.84(13) . .
C39 C38 C29B 174.3(4) . 2_575
C37 C38 C29B 50.6(4) . 2_575
C43 C38 C29B 68.2(4) . 2_575
C40 C39 C38 122.71(14) . .
C39 C40 C41 119.90(15) . .
C42 C41 C40 119.82(15) . .
C41 C42 C43 122.76(14) . .
C42 C43 C30 123.93(13) . 2_575
C42 C43 C38 117.42(14) . .
C30 C43 C38 118.66(13) 2_575 .
C42 C43 C29B 175.2(4) . 2_575
C30 C43 C29B 51.3(4) 2_575 2_575
C38 C43 C29B 67.4(4) . 2_575
C44 C44 C45 122.37(16) 2_666 .
C44 C44 C52 122.39(17) 2_666 .
C45 C44 C52 115.24(13) . .
C44 C45 C58 118.18(13) . 2_666
C44 C45 C46 104.27(12) . .
C58 C45 C46 137.55(13) 2_666 .
C47 C46 C51 119.05(13) . .
C47 C46 C45 132.94(13) . .
C51 C46 C45 108.01(12) . .
C48 C47 C46 120.08(14) . .
C49 C48 C47 120.91(14) . .
C48 C49 C50 120.62(14) . .
C49 C50 C51 120.10(14) . .
C50 C51 C46 119.23(13) . .
C50 C51 C52 132.43(13) . .
C46 C51 C52 108.34(12) . .
C44 C52 C53 117.96(13) . .
C44 C52 C51 104.14(12) . .
C53 C52 C51 137.91(13) . .
C54 C53 C52 122.86(13) . .
C54 C53 C58 117.42(13) . .
C52 C53 C58 119.71(12) . .
C55 C54 C53 122.43(14) . .
C54 C55 C56 120.09(14) . .
C57 C56 C55 119.84(14) . .
C56 C57 C58 122.62(14) . .
C57 C58 C45 123.03(13) . 2_666
C57 C58 C53 117.58(13) . .
C45 C58 C53 119.39(13) 2_666 .
O3 K1 O8 92.58(3) . .
O3 K1 O9 129.88(3) . .
O8 K1 O9 61.93(3) . .
O3 K1 O10 173.20(3) . .
O8 K1 O10 90.85(3) . .
O9 K1 O10 56.90(3) . .
O3 K1 O4 62.69(3) . .
O8 K1 O4 130.88(3) . .
O9 K1 O4 164.76(3) . .
O10 K1 O4 110.74(3) . .
O3 K1 O2 61.49(3) . .
O8 K1 O2 75.13(3) . .
O9 K1 O2 70.13(3) . .
O10 K1 O2 125.15(3) . .
O4 K1 O2 118.44(3) . .
O3 K1 O6 122.21(3) . .
O8 K1 O6 89.26(3) . .
O9 K1 O6 101.18(3) . .
O10 K1 O6 51.94(3) . .
O4 K1 O6 73.21(3) . .
O2 K1 O6 164.28(3) . .
O3 K1 O5 90.97(3) . .
O8 K1 O5 173.08(3) . .
O9 K1 O5 111.34(3) . .
O10 K1 O5 86.25(3) . .
O4 K1 O5 56.02(3) . .
O2 K1 O5 101.46(3) . .
O6 K1 O5 93.88(3) . .
O3 K1 O7 75.28(3) . .
O8 K1 O7 60.24(3) . .
O9 K1 O7 117.02(3) . .
O10 K1 O7 101.45(3) . .
O4 K1 O7 72.19(3) . .
O2 K1 O7 115.02(3) . .
O6 K1 O7 56.28(3) . .
O5 K1 O7 126.51(3) . .
O3 K1 O1 89.19(3) . .
O8 K1 O1 123.13(3) . .
O9 K1 O1 74.07(3) . .
O10 K1 O1 93.85(3) . .
O4 K1 O1 99.65(3) . .
O2 K1 O1 56.46(3) . .
O6 K1 O1 135.23(3) . .
O5 K1 O1 50.96(3) . .
O7 K1 O1 164.40(3) . .
O3 K1 C28 132.13(3) . .
O8 K1 C28 106.83(3) . .
O9 K1 C28 97.53(3) . .
O10 K1 C28 41.10(3) . .
O4 K1 C28 71.85(3) . .
O2 K1 C28 165.22(3) . .
O6 K1 C28 22.01(3) . .
O5 K1 C28 74.91(3) . .
O7 K1 C28 77.44(3) . .
O1 K1 C28 113.26(3) . .
O3 K1 C23 151.72(3) . .
O8 K1 C23 107.38(3) . .
O9 K1 C23 78.05(3) . .
O10 K1 C23 21.80(3) . .
O4 K1 C23 89.02(3) . .
O2 K1 C23 142.26(3) . .
O6 K1 C23 41.11(3) . .
O5 K1 C23 71.50(3) . .
O7 K1 C23 97.08(3) . .
O1 K1 C23 96.02(3) . .
C28 K1 C23 22.96(3) . .
C14 O1 C1 117.80(11) . .
C14 O1 K1 107.88(8) . .
C1 O1 K1 112.55(8) . .
C3 O2 C2 113.32(11) . .
C3 O2 K1 106.56(8) . .
C2 O2 K1 120.91(8) . .
C4 O3 C5 111.52(11) . .
C4 O3 K1 117.81(8) . .
C5 O3 K1 115.77(8) . .
C6 O4 C7 112.62(11) . .
C6 O4 K1 105.31(8) . .
C7 O4 K1 121.02(8) . .
C9 O5 C8 118.68(11) . .
C9 O5 K1 109.14(8) . .
C8 O5 K1 115.13(8) . .
C28 O6 C15 118.39(11) . .
C28 O6 K1 105.75(8) . .
C15 O6 K1 114.97(8) . .
C17 O7 C16 112.63(11) . .
C17 O7 K1 107.95(8) . .
C16 O7 K1 118.99(8) . .
C18 O8 C19 111.42(11) . .
C18 O8 K1 118.78(8) . .
C19 O8 K1 115.14(8) . .
C20 O9 C21 113.05(11) . .
C20 O9 K1 107.34(8) . .
C21 O9 K1 119.87(8) . .
C23 O10 C22 118.93(11) . .
C23 O10 K1 106.84(8) . .
C22 O10 K1 113.73(8) . .

loop_
_geom_bond_atom_site_label_1
_geom_bond_atom_site_label_2
_geom_bond_distance
_geom_bond_site_symmetry_2
C1 O1 1.4258(17) .
C1 C2 1.494(2) .
C2 O2 1.4296(18) .
C3 O2 1.4254(18) .
C3 C4 1.509(2) .
C4 O3 1.4231(18) .
C5 O3 1.4276(17) .
C5 C6 1.507(2) .
C6 O4 1.4291(17) .
C7 O4 1.4305(17) .
C7 C8 1.495(2) .
C8 O5 1.4286(17) .
C9 O5 1.3673(18) .
C9 C10 1.381(2) .
C9 C14 1.406(2) .
C10 C11 1.394(2) .
C11 C12 1.372(3) .
C12 C13 1.391(2) .
C13 C14 1.379(2) .
C14 O1 1.3717(18) .
C15 O6 1.4260(17) .
C15 C16 1.495(2) .
C16 O7 1.4299(17) .
C17 O7 1.4251(18) .
C17 C18 1.507(2) .
C18 O8 1.4229(18) .
C19 O8 1.4285(17) .
C19 C20 1.506(2) .
C20 O9 1.4306(18) .
C21 O9 1.4307(17) .
C21 C22 1.496(2) .
C22 O10 1.4311(17) .
C23 O10 1.3669(17) .
C23 C24 1.383(2) .
C23 C28 1.402(2) .
C23 K1 3.5233(14) .
C24 C25 1.397(2) .
C25 C26 1.370(2) .
C26 C27 1.395(2) .
C27 C28 1.382(2) .
C28 O6 1.3714(17) .
C28 K1 3.5220(14) .
C29A C29B 0.942(12) 2_575
C29A C29B 0.961(13) .
C29A C29A 1.387(4) 2_575
C29A C30 1.406(2) .
C29A C37 1.408(2) .
C29B C29B 1.30(3) 2_575
C29B C37 1.513(13) 2_575
C29B C30 1.538(12) .
C29B C38 1.941(14) 2_575
C29B C43 1.953(14) 2_575
C30 C43 1.428(2) 2_575
C30 C31 1.457(2) .
C31 C32 1.395(2) .
C31 C36 1.456(2) .
C32 C33 1.385(2) .
C33 C34 1.394(2) .
C34 C35 1.391(2) .
C35 C36 1.389(2) .
C36 C37 1.464(2) .
C37 C38 1.424(2) .
C38 C39 1.416(2) .
C38 C43 1.472(2) .
C39 C40 1.370(2) .
C40 C41 1.407(2) .
C41 C42 1.373(2) .
C42 C43 1.412(2) .
C44 C44 1.381(3) 2_666
C44 C45 1.400(2) .
C44 C52 1.402(2) .
C45 C58 1.4337(19) 2_666
C45 C46 1.465(2) .
C46 C47 1.395(2) .
C46 C51 1.453(2) .
C47 C48 1.392(2) .
C48 C49 1.390(2) .
C49 C50 1.390(2) .
C50 C51 1.398(2) .
C51 C52 1.462(2) .
C52 C53 1.433(2) .
C53 C54 1.416(2) .
C53 C58 1.467(2) .
C54 C55 1.374(2) .
C55 C56 1.399(2) .
C56 C57 1.376(2) .
C57 C58 1.411(2) .
K1 O3 2.7871(10) .
K1 O8 2.8390(10) .
K1 O9 2.8745(10) .
K1 O10 2.8753(10) .
K1 O4 2.8839(10) .
K1 O2 2.8903(10) .
K1 O6 2.8930(10) .
K1 O5 2.9230(10) .
K1 O7 2.9357(10) .
K1 O1 2.9509(10) .
